data_2206279
loop_
_publ_author_name
'Chun-Hua Diao'
'Zhi Fan'
'Ming Yu'
'Xin Chen'
'Zuo-Liang Jing'
'Qi-Liang Deng'

_publ_section_title 4-[(4-Hydroxy-3-methoxybenzylidene)amino]-1,5-dimethyl-2-phenylpyrazolidin-3-one
_journal_issue 7
_journal_name_full 'Acta Crystallographica Section E'
_journal_page_first o2322
_journal_page_last o2323
_journal_paper_doi 10.1107/S1600536805019938
_journal_volume 61
_journal_year 2005
_chemical_formula_iupac 'C19 H19 N3 O3'
_chemical_formula_moiety 'C19 H19 N3 O3'
_chemical_formula_sum 'C19 H19 N3 O3'
_chemical_formula_weight 337.37
_chemical_name_systematic
;
4-[(4-Hydroxy-3-methoxybenzylidene)amino]-1,5-dimethyl-2-phenylpyrazolidin-
3-one
;
_space_group_IT_number 9
_symmetry_cell_setting monoclinic
_symmetry_space_group_name_Hall 'C -2yc'
_symmetry_space_group_name_H-M 'C 1 c 1'
_atom_sites_solution_hydrogens geom
_atom_sites_solution_primary direct
_atom_sites_solution_secondary difmap
_audit_creation_method SHELXL-97
_cell_angle_alpha 90.00
_cell_angle_beta 99.764(3)
_cell_angle_gamma 90.00
_cell_formula_units_Z 4
_cell_length_a 11.795(2)
_cell_length_b 16.976(2)
_cell_length_c 8.7656(14)
_cell_measurement_reflns_used 2121
_cell_measurement_temperature 294(2)
_cell_measurement_theta_max 24.09
_cell_measurement_theta_min 2.40
_cell_volume 1729.7(5)
_computing_cell_refinement 'SMART (Bruker, 1999)'
_computing_data_collection 'SMART (Bruker, 1999)'
_computing_data_reduction SAINT
_computing_molecular_graphics 'SHELXTL (Sheldrick, 1997b)'
_computing_publication_material SHELXTL
_computing_structure_refinement 'SHELXL97 (Sheldrick, 1997a)'
_computing_structure_solution 'SHELXS97 (Sheldrick, 1997a)'
_diffrn_ambient_temperature 294(2)
_diffrn_measured_fraction_theta_full 1.000
_diffrn_measured_fraction_theta_max 1.000
_diffrn_measurement_device_type 'Bruker SMART CCD area-detector'
_diffrn_measurement_method '\f and \w'
_diffrn_radiation_monochromator graphite
_diffrn_radiation_source 'fine-focus sealed tube'
_diffrn_radiation_type MoK\a
_diffrn_radiation_wavelength 0.71073
_diffrn_reflns_av_R_equivalents 0.0215
_diffrn_reflns_av_sigmaI/netI 0.0231
_diffrn_reflns_limit_h_max 15
_diffrn_reflns_limit_h_min -15
_diffrn_reflns_limit_k_max 15
_diffrn_reflns_limit_k_min -22
_diffrn_reflns_limit_l_max 11
_diffrn_reflns_limit_l_min -11
_diffrn_reflns_number 5800
_diffrn_reflns_theta_full 27.95
_diffrn_reflns_theta_max 27.95
_diffrn_reflns_theta_min 2.12
_exptl_absorpt_coefficient_mu 0.089
_exptl_absorpt_correction_T_max 0.981
_exptl_absorpt_correction_T_min 0.950
_exptl_absorpt_correction_type multi-scan
_exptl_absorpt_process_details '(SADABS; Bruker, 1999)'
_exptl_crystal_colour yellow
_exptl_crystal_density_diffrn 1.296
_exptl_crystal_density_method 'not measured'
_exptl_crystal_description block
_exptl_crystal_F_000 712
_exptl_crystal_size_max 0.48
_exptl_crystal_size_mid 0.32
_exptl_crystal_size_min 0.22
_refine_diff_density_max 0.123
_refine_diff_density_min -0.120
_refine_ls_extinction_coef 0.0084(12)
_refine_ls_extinction_expression Fc^*^=kFc[1+0.001xFc^2^\l^3^/sin(2\q)]^-1/4^
_refine_ls_extinction_method SHELXL97
_refine_ls_goodness_of_fit_ref 1.021
_refine_ls_hydrogen_treatment mixed
_refine_ls_matrix_type full
_refine_ls_number_parameters 234
_refine_ls_number_reflns 2083
_refine_ls_number_restraints 2
_refine_ls_restrained_S_all 1.021
_refine_ls_R_factor_all 0.0393
_refine_ls_R_factor_gt 0.0306
_refine_ls_shift/su_max 0.001
_refine_ls_shift/su_mean 0.000
_refine_ls_structure_factor_coef Fsqd
_refine_ls_weighting_details 'calc w = 1/[\s^2^(Fo^2^)+(0.0535P)^2^] where P = (Fo^2^+2Fc^2^)/3'
_refine_ls_weighting_scheme calc
_refine_ls_wR_factor_gt 0.0800
_refine_ls_wR_factor_ref 0.0831
_reflns_number_gt 1688
_reflns_number_total 2083
_reflns_threshold_expression I>2\s(I)
_cod_data_source_file sg6011.cif
_cod_data_source_block I
_cod_depositor_comments
;
The following automatic conversions were performed:
'_symmetry_cell_setting' value 'Monoclinic' changed to 'monoclinic'
according to '/home/saulius/struct/CIF-dictionaries/cif_core.dic'
dictionary named 'cif_core.dic' version 2.4.1 from 2010-06-29.

Automatic conversion script
Id: cif_fix_enum 1527 2010-12-29 10:47:43Z saulius 

The following automatic conversions were performed:

'_symmetry_cell_setting' value 'Monoclinic' changed to 'monoclinic'
according to /home/saulius/struct/CIF-dictionaries/cif_core.dic
dictionary named 'cif_core.dic' version 2.4.1 from 2010-06-29.

Automatic conversion script
Id: cif_fix_values 1715 2011-07-08 13:25:40Z adriana 
;
_cod_original_sg_symbol_H-M 'C c'
_cod_database_code 2206279
_cod_database_fobs_code 2206279

loop_
_symmetry_equiv_pos_as_xyz
'x, y, z'
'x, -y, z+1/2'
'x+1/2, y+1/2, z'
'x+1/2, -y+1/2, z+1/2'

loop_
_atom_site_label
_atom_site_fract_x
_atom_site_fract_y
_atom_site_fract_z
_atom_site_U_iso_or_equiv
_atom_site_adp_type
_atom_site_calc_flag
_atom_site_refinement_flags
_atom_site_occupancy
_atom_site_type_symbol
O1 0.20750(12) 0.55583(8) 0.61950(16) 0.0507(3) Uani d . 1 O
O2 0.69250(15) 0.80214(10) 1.2487(2) 0.0650(4) Uani d . 1 O
H2 0.690(2) 0.8480(16) 1.202(3) 0.059(7) Uiso d . 1 H
O3 0.68804(15) 0.65725(9) 1.33932(18) 0.0677(5) Uani d . 1 O
N1 0.18961(14) 0.42067(9) 0.6196(2) 0.0473(4) Uani d . 1 N
N2 0.23574(14) 0.35882(9) 0.7164(2) 0.0493(4) Uani d . 1 N
N3 0.40824(14) 0.51613(9) 0.89689(19) 0.0468(4) Uani d . 1 N
C1 0.0403(2) 0.44746(16) 0.4017(3) 0.0658(6) Uani d . 1 C
H1 0.0939 0.4741 0.3544 0.079 Uiso calc R 1 H
C2 -0.0718(3) 0.4411(2) 0.3281(4) 0.0866(9) Uani d . 1 C
H2A -0.0941 0.4636 0.2309 0.104 Uiso calc R 1 H
C3 -0.1512(2) 0.40138(17) 0.3980(4) 0.0856(9) Uani d . 1 C
H3 -0.2269 0.3965 0.3479 0.103 Uiso calc R 1 H
C4 -0.1180(2) 0.36941(15) 0.5410(4) 0.0811(8) Uani d . 1 C
H4 -0.1715 0.3430 0.5888 0.097 Uiso calc R 1 H
C5 -0.0063(2) 0.37580(14) 0.6153(3) 0.0639(6) Uani d . 1 C
H5 0.0158 0.3540 0.7132 0.077 Uiso calc R 1 H
C6 0.07274(16) 0.41459(11) 0.5444(2) 0.0459(4) Uani d . 1 C
C7 0.24299(16) 0.49105(11) 0.6730(2) 0.0425(4) Uani d . 1 C
C8 0.2363(2) 0.28056(12) 0.6458(3) 0.0632(6) Uani d . 1 C
H8A 0.2971 0.2778 0.5858 0.095 Uiso calc R 1 H
H8B 0.1638 0.2714 0.5798 0.095 Uiso calc R 1 H
H8C 0.2483 0.2412 0.7256 0.095 Uiso calc R 1 H
C9 0.32482(17) 0.38856(11) 0.8177(2) 0.0463(4) Uani d . 1 C
C10 0.3984(2) 0.33736(13) 0.9305(3) 0.0595(5) Uani d . 1 C
H10A 0.3510 0.3084 0.9898 0.089 Uiso calc R 1 H
H10B 0.4519 0.3693 0.9987 0.089 Uiso calc R 1 H
H10C 0.4398 0.3012 0.8762 0.089 Uiso calc R 1 H
C11 0.33246(16) 0.46866(11) 0.7978(2) 0.0434(4) Uani d . 1 C
C12 0.41917(18) 0.58826(12) 0.8641(2) 0.0497(5) Uani d . 1 C
H12 0.3788 0.6071 0.7709 0.060 Uiso calc R 1 H
C13 0.49182(17) 0.64298(12) 0.9653(2) 0.0477(5) Uani d . 1 C
C14 0.55638(16) 0.61975(11) 1.1065(2) 0.0463(4) Uani d . 1 C
H14 0.5549 0.5674 1.1376 0.056 Uiso calc R 1 H
C15 0.62195(16) 0.67338(11) 1.1996(2) 0.0460(4) Uani d . 1 C
C16 0.6964(3) 0.57766(16) 1.3861(4) 0.0900(9) Uani d . 1 C
H16A 0.6223 0.5593 1.4022 0.135 Uiso calc R 1 H
H16B 0.7504 0.5730 1.4808 0.135 Uiso calc R 1 H
H16C 0.7221 0.5465 1.3071 0.135 Uiso calc R 1 H
C17 0.62517(16) 0.75280(11) 1.1541(2) 0.0469(4) Uani d . 1 C
C18 0.5596(2) 0.77569(13) 1.0160(3) 0.0620(6) Uani d . 1 C
H18 0.5599 0.8281 0.9854 0.074 Uiso calc R 1 H
C19 0.4933(2) 0.72154(13) 0.9222(3) 0.0650(6) Uani d . 1 C
H19 0.4493 0.7380 0.8295 0.078 Uiso calc R 1 H

loop_
_atom_site_aniso_label
_atom_site_aniso_U_11
_atom_site_aniso_U_22
_atom_site_aniso_U_33
_atom_site_aniso_U_12
_atom_site_aniso_U_13
_atom_site_aniso_U_23
O1 0.0628(8) 0.0344(7) 0.0539(8) 0.0017(6) 0.0072(6) 0.0040(6)
O2 0.0839(10) 0.0422(8) 0.0612(9) -0.0125(8) -0.0095(8) 0.0029(7)
O3 0.0835(10) 0.0453(8) 0.0632(10) -0.0036(7) -0.0189(8) 0.0087(7)
N1 0.0570(9) 0.0334(8) 0.0494(9) -0.0032(7) 0.0026(7) 0.0019(6)
N2 0.0620(10) 0.0326(8) 0.0512(10) -0.0018(7) 0.0038(8) 0.0031(7)
N3 0.0531(9) 0.0388(8) 0.0480(9) -0.0026(7) 0.0074(7) -0.0011(7)
C1 0.0638(13) 0.0767(16) 0.0564(14) 0.0055(12) 0.0090(11) 0.0104(12)
C2 0.0778(19) 0.087(2) 0.084(2) 0.0059(14) -0.0149(15) 0.0072(16)
C3 0.0597(14) 0.0537(15) 0.133(3) 0.0017(12) -0.0125(16) -0.0150(17)
C4 0.0637(14) 0.0530(14) 0.130(3) -0.0140(12) 0.0269(17) -0.0044(16)
C5 0.0710(14) 0.0515(12) 0.0720(15) -0.0108(11) 0.0197(12) 0.0042(11)
C6 0.0522(10) 0.0357(9) 0.0503(11) -0.0023(8) 0.0105(9) -0.0050(8)
C7 0.0503(10) 0.0352(9) 0.0437(10) -0.0013(7) 0.0131(8) -0.0021(8)
C8 0.0872(16) 0.0357(11) 0.0646(14) 0.0028(10) 0.0068(12) -0.0066(9)
C9 0.0580(11) 0.0356(9) 0.0462(10) 0.0009(8) 0.0114(9) 0.0006(8)
C10 0.0730(14) 0.0458(11) 0.0580(13) 0.0057(10) 0.0061(11) 0.0089(10)
C11 0.0516(10) 0.0371(9) 0.0422(10) -0.0019(8) 0.0103(8) -0.0010(8)
C12 0.0545(11) 0.0441(10) 0.0486(11) -0.0034(9) 0.0029(9) 0.0042(8)
C13 0.0507(10) 0.0391(10) 0.0528(11) -0.0057(8) 0.0068(9) 0.0036(8)
C14 0.0493(10) 0.0345(9) 0.0541(11) 0.0021(8) 0.0059(9) 0.0053(8)
C15 0.0495(10) 0.0385(9) 0.0483(11) 0.0035(8) 0.0034(8) 0.0032(8)
C16 0.103(2) 0.0594(16) 0.092(2) 0.0058(14) -0.0294(16) 0.0238(14)
C17 0.0519(11) 0.0379(9) 0.0497(11) -0.0050(8) 0.0054(9) 0.0006(8)
C18 0.0791(14) 0.0386(10) 0.0625(14) -0.0111(10) -0.0047(12) 0.0120(9)
C19 0.0822(15) 0.0463(12) 0.0580(14) -0.0114(11) -0.0125(11) 0.0130(10)

loop_
_atom_type_symbol
_atom_type_description
_atom_type_scat_dispersion_real
_atom_type_scat_dispersion_imag
_atom_type_scat_source
C C 0.0033 0.0000 'International Tables Vol C Tables 4.2.6.8 and 6.1.1.4'
H H 0.0000 0.0000 'International Tables Vol C Tables 4.2.6.8 and 6.1.1.4'
N N 0.0061 0.0000 'International Tables Vol C Tables 4.2.6.8 and 6.1.1.4'
O O 0.0106 0.0000 'International Tables Vol C Tables 4.2.6.8 and 6.1.1.4'

loop_
_geom_angle_atom_site_label_1
_geom_angle_atom_site_label_2
_geom_angle_atom_site_label_3
_geom_angle
C17 O2 H2 107.3(16)
C15 O3 C16 117.0(2)
C7 N1 N2 109.40(16)
C7 N1 C6 124.26(15)
N2 N1 C6 118.10(15)
C9 N2 N1 107.24(15)
C9 N2 C8 123.82(18)
N1 N2 C8 116.93(18)
C12 N3 C11 119.76(17)
C6 C1 C2 119.8(3)
C6 C1 H1 120.1
C2 C1 H1 120.1
C1 C2 C3 120.1(3)
C1 C2 H2A 120.0
C3 C2 H2A 120.0
C4 C3 C2 119.5(3)
C4 C3 H3 120.2
C2 C3 H3 120.2
C3 C4 C5 120.6(3)
C3 C4 H4 119.7
C5 C4 H4 119.7
C4 C5 C6 119.6(2)
C4 C5 H5 120.2
C6 C5 H5 120.2
C1 C6 C5 120.3(2)
C1 C6 N1 119.52(19)
C5 C6 N1 120.1(2)
O1 C7 N1 121.93(17)
O1 C7 C11 132.83(18)
N1 C7 C11 105.11(15)
N2 C8 H8A 109.5
N2 C8 H8B 109.5
H8A C8 H8B 109.5
N2 C8 H8C 109.5
H8A C8 H8C 109.5
H8B C8 H8C 109.5
N2 C9 C11 110.24(16)
N2 C9 C10 121.38(18)
C11 C9 C10 128.38(19)
C9 C10 H10A 109.5
C9 C10 H10B 109.5
H10A C10 H10B 109.5
C9 C10 H10C 109.5
H10A C10 H10C 109.5
H10B C10 H10C 109.5
C9 C11 N3 122.81(17)
C9 C11 C7 107.61(16)
N3 C11 C7 129.25(16)
N3 C12 C13 123.29(18)
N3 C12 H12 118.4
C13 C12 H12 118.4
C19 C13 C14 118.88(19)
C19 C13 C12 118.71(19)
C14 C13 C12 122.36(17)
C15 C14 C13 120.54(17)
C15 C14 H14 119.7
C13 C14 H14 119.7
O3 C15 C14 125.48(18)
O3 C15 C17 114.07(17)
C14 C15 C17 120.46(18)
O3 C16 H16A 109.5
O3 C16 H16B 109.5
H16A C16 H16B 109.5
O3 C16 H16C 109.5
H16A C16 H16C 109.5
H16B C16 H16C 109.5
O2 C17 C18 123.57(18)
O2 C17 C15 117.69(18)
C18 C17 C15 118.74(18)
C17 C18 C19 120.74(19)
C17 C18 H18 119.6
C19 C18 H18 119.6
C18 C19 C13 120.6(2)
C18 C19 H19 119.7
C13 C19 H19 119.7

loop_
_geom_bond_atom_site_label_1
_geom_bond_atom_site_label_2
_geom_bond_distance
O1 C7 1.240(2)
O2 C17 1.341(2)
O2 H2 0.88(3)
O3 C15 1.364(3)
O3 C16 1.411(3)
N1 C7 1.394(2)
N1 N2 1.401(2)
N1 C6 1.427(3)
N2 C9 1.353(3)
N2 C8 1.466(3)
N3 C12 1.269(3)
N3 C11 1.393(2)
C1 C6 1.363(3)
C1 C2 1.373(4)
C1 H1 0.9300
C2 C3 1.380(5)
C2 H2A 0.9300
C3 C4 1.361(5)
C3 H3 0.9300
C4 C5 1.371(4)
C4 H4 0.9300
C5 C6 1.373(3)
C5 H5 0.9300
C7 C11 1.437(3)
C8 H8A 0.9600
C8 H8B 0.9600
C8 H8C 0.9600
C9 C11 1.376(3)
C9 C10 1.482(3)
C10 H10A 0.9600
C10 H10B 0.9600
C10 H10C 0.9600
C12 C13 1.458(3)
C12 H12 0.9300
C13 C19 1.387(3)
C13 C14 1.395(3)
C14 C15 1.371(3)
C14 H14 0.9300
C15 C17 1.408(3)
C16 H16A 0.9600
C16 H16B 0.9600
C16 H16C 0.9600
C17 C18 1.377(3)
C18 C19 1.383(3)
C18 H18 0.9300
C19 H19 0.9300

loop_
_geom_hbond_atom_site_label_D
_geom_hbond_atom_site_label_H
_geom_hbond_atom_site_label_A
_geom_hbond_site_symmetry_A
_geom_hbond_distance_DH
_geom_hbond_distance_HA
_geom_hbond_distance_DA
_geom_hbond_angle_DHA
O2 H2 O1 4_565 0.88(3) 1.81(3) 2.682(2) 171(2)

loop_
_geom_torsion_atom_site_label_1
_geom_torsion_atom_site_label_2
_geom_torsion_atom_site_label_3
_geom_torsion_atom_site_label_4
_geom_torsion
C7 N1 N2 C9 -6.6(2)
C6 N1 N2 C9 -156.41(17)
C7 N1 N2 C8 -150.77(18)
C6 N1 N2 C8 59.4(2)
C6 C1 C2 C3 -0.2(4)
C1 C2 C3 C4 0.8(5)
C2 C3 C4 C5 -0.5(4)
C3 C4 C5 C6 -0.2(4)
C2 C1 C6 C5 -0.6(4)
C2 C1 C6 N1 179.3(2)
C4 C5 C6 C1 0.8(3)
C4 C5 C6 N1 -179.1(2)
C7 N1 C6 C1 67.1(3)
N2 N1 C6 C1 -147.9(2)
C7 N1 C6 C5 -113.0(2)
N2 N1 C6 C5 32.1(3)
N2 N1 C7 O1 -170.56(17)
C6 N1 C7 O1 -23.0(3)
N2 N1 C7 C11 5.8(2)
C6 N1 C7 C11 153.34(18)
N1 N2 C9 C11 4.6(2)
C8 N2 C9 C11 145.78(19)
N1 N2 C9 C10 -175.75(17)
C8 N2 C9 C10 -34.6(3)
N2 C9 C11 N3 172.92(16)
C10 C9 C11 N3 -6.6(3)
N2 C9 C11 C7 -1.1(2)
C10 C9 C11 C7 179.34(19)
C12 N3 C11 C9 173.24(19)
C12 N3 C11 C7 -14.1(3)
O1 C7 C11 C9 172.8(2)
N1 C7 C11 C9 -2.9(2)
O1 C7 C11 N3 -0.7(3)
N1 C7 C11 N3 -176.40(17)
C11 N3 C12 C13 176.64(18)
N3 C12 C13 C19 -176.8(2)
N3 C12 C13 C14 0.7(3)
C19 C13 C14 C15 -1.3(3)
C12 C13 C14 C15 -178.77(18)
C16 O3 C15 C14 5.1(3)
C16 O3 C15 C17 -174.9(2)
C13 C14 C15 O3 179.93(19)
C13 C14 C15 C17 0.0(3)
O3 C15 C17 O2 1.2(3)
C14 C15 C17 O2 -178.81(18)
O3 C15 C17 C18 -178.7(2)
C14 C15 C17 C18 1.2(3)
O2 C17 C18 C19 178.9(2)
C15 C17 C18 C19 -1.1(3)
C17 C18 C19 C13 -0.2(4)
C14 C13 C19 C18 1.4(4)
C12 C13 C19 C18 179.0(2)

loop_
_cod_related_entry_id
_cod_related_entry_database
_cod_related_entry_code
1 ChemSpider 30654826
